data_7224641
loop_
_publ_author_name
'Jakhar, Ajay'
'Kumari, Prathibha'
'Nazish, Mohd'
'Khan, Noor-ul Hasan'
'Kureshy, Rukhsana Ilyas'
'Abdi, Sayed H. R.'
'Eringathodi, Suresh'

_publ_section_title
;
 Catalytic asymmetric synthesis of enantioenriched \b-nitronitrile bearing
 a C-CF3 stereogenic center
;
_journal_name_full 'RSC Adv.'
_journal_paper_doi 10.1039/C6RA00093B
_journal_year 2016
_chemical_formula_sum 'C10 H7 F3 N2 O2'
_chemical_formula_weight 244.18
_chemical_name_systematic
; 
 ? 
;
_space_group_IT_number 4
_symmetry_cell_setting monoclinic
_symmetry_space_group_name_Hall 'P 2yb'
_symmetry_space_group_name_H-M 'P 1 21 1'
_atom_sites_solution_hydrogens geom
_atom_sites_solution_primary direct
_atom_sites_solution_secondary difmap
_audit_creation_method SHELXL-97
_audit_update_record
;
2015-07-13 deposited with the CCDC.
2016-03-16 downloaded from the CCDC.
;
_cell_angle_alpha 90.00
_cell_angle_beta 93.418(9)
_cell_angle_gamma 90.00
_cell_formula_units_Z 2
_cell_length_a 8.085(5)
_cell_length_b 6.710(4)
_cell_length_c 10.341(6)
_cell_measurement_reflns_used 1142
_cell_measurement_temperature 293(2)
_cell_measurement_theta_max 27.30
_cell_measurement_theta_min 3.11
_cell_volume 560.0(6)
_computing_cell_refinement 'BRUKER SMART'
_computing_data_collection 'BRUKER SMART'
_computing_data_reduction 'BRUKER SAINT'
_computing_molecular_graphics ORTEP
_computing_structure_refinement 'SHELXL-97 (Sheldrick, 1997)'
_computing_structure_solution 'SHELXS-97 (Sheldrick, 1990)'
_diffrn_ambient_temperature 293(2)
_diffrn_measured_fraction_theta_full 1.000
_diffrn_measured_fraction_theta_max 1.000
_diffrn_measurement_device_type 'BRUKER SMART APEX CCD DIFFARCTOMETER'
_diffrn_measurement_method 'OMEGA-PHI SCAN'
_diffrn_radiation_monochromator graphite
_diffrn_radiation_source 'fine-focus sealed tube'
_diffrn_radiation_type MoK\a
_diffrn_radiation_wavelength 0.71073
_diffrn_reflns_av_R_equivalents 0.0475
_diffrn_reflns_av_sigmaI/netI 0.0783
_diffrn_reflns_limit_h_max 9
_diffrn_reflns_limit_h_min -9
_diffrn_reflns_limit_k_max 7
_diffrn_reflns_limit_k_min -7
_diffrn_reflns_limit_l_max 11
_diffrn_reflns_limit_l_min -11
_diffrn_reflns_number 3502
_diffrn_reflns_theta_full 24.00
_diffrn_reflns_theta_max 24.00
_diffrn_reflns_theta_min 1.97
_exptl_absorpt_coefficient_mu 0.135
_exptl_absorpt_correction_T_max 0.9946
_exptl_absorpt_correction_T_min 0.9696
_exptl_absorpt_correction_type multi-scan
_exptl_absorpt_process_details 'BRUKER SADABS'
_exptl_crystal_colour COLOURLESS
_exptl_crystal_density_diffrn 1.448
_exptl_crystal_density_method 'not measured'
_exptl_crystal_description PLATES
_exptl_crystal_F_000 248
_exptl_crystal_size_max 0.23
_exptl_crystal_size_mid 0.11
_exptl_crystal_size_min 0.04
_refine_diff_density_max 0.233
_refine_diff_density_min -0.203
_refine_diff_density_rms 0.054
_refine_ls_abs_structure_details 'Flack H D (1983), Acta Cryst. A39, 876-881'
_refine_ls_abs_structure_Flack 0(2)
_refine_ls_extinction_method none
_refine_ls_goodness_of_fit_ref 1.187
_refine_ls_hydrogen_treatment constr
_refine_ls_matrix_type full
_refine_ls_number_parameters 154
_refine_ls_number_reflns 1733
_refine_ls_number_restraints 1
_refine_ls_restrained_S_all 1.187
_refine_ls_R_factor_all 0.1184
_refine_ls_R_factor_gt 0.0902
_refine_ls_shift/su_max 0.000
_refine_ls_shift/su_mean 0.000
_refine_ls_structure_factor_coef Fsqd
_refine_ls_weighting_details 'calc w=1/[\s^2^(Fo^2^)+(0.0792P)^2^+0.0000P] where P=(Fo^2^+2Fc^2^)/3'
_refine_ls_weighting_scheme calc
_refine_ls_wR_factor_gt 0.1719
_refine_ls_wR_factor_ref 0.1827
_reflns_number_gt 1304
_reflns_number_total 1733
_reflns_threshold_expression >2sigma(I)
_cod_data_source_file c6ra00093b2.cif
_cod_data_source_block ajt1m
_cod_depositor_comments
;
The following automatic conversions were performed:

'_symmetry_cell_setting' value 'MONOCLINIC' changed to 'monoclinic'
according to
/usr/data/users/saulius/crontab/automatic-downloads/rss-feeds/RSC/lib/dictionaries/cif_core.dic
dictionary named 'cif_core.dic' version 2.4.2 from 2011-04-26.

'_exptl_absorpt_correction_type' value 'MULTI-SCAN' changed to
'multi-scan' according to
/usr/data/users/saulius/crontab/automatic-downloads/rss-feeds/RSC/lib/dictionaries/cif_core.dic
dictionary named 'cif_core.dic' version 2.4.2 from 2011-04-26.

'_refine_ls_hydrogen_treatment' value 'CONSTR' changed to 'constr'
according to
/usr/data/users/saulius/crontab/automatic-downloads/rss-feeds/RSC/lib/dictionaries/cif_core.dic
dictionary named 'cif_core.dic' version 2.4.2 from 2011-04-26.

Automatic conversion script
Id: cif_fix_values 4268 2015-11-12 08:31:59Z antanas 
;
_cod_original_cell_volume 560.0(5)
_cod_original_sg_symbol_H-M P21
_cod_database_code 7224641

loop_
_symmetry_equiv_pos_as_xyz
'x, y, z'
'-x, y+1/2, -z'

loop_
_atom_site_label
_atom_site_type_symbol
_atom_site_fract_x
_atom_site_fract_y
_atom_site_fract_z
_atom_site_U_iso_or_equiv
_atom_site_adp_type
_atom_site_occupancy
_atom_site_symmetry_multiplicity
_atom_site_calc_flag
_atom_site_refinement_flags
F1 F 0.0360(5) 0.8500(7) 0.8206(5) 0.0854(14) Uani 1 1 d .
F2 F 0.0645(5) 0.6436(8) 0.9742(4) 0.0975(16) Uani 1 1 d .
F3 F -0.0352(5) 0.5488(8) 0.7884(5) 0.1105(19) Uani 1 1 d .
O1 O 0.6224(7) 0.8864(9) 0.8515(5) 0.0866(17) Uani 1 1 d .
O2 O 0.5946(6) 0.5716(9) 0.8222(6) 0.102(2) Uani 1 1 d .
N1 N 0.2978(9) 0.2400(8) 0.8600(5) 0.082(2) Uani 1 1 d .
N2 N 0.5440(7) 0.7308(9) 0.8503(4) 0.0515(13) Uani 1 1 d .
C1 C 0.2232(9) 0.4999(11) 0.5724(6) 0.0656(19) Uani 1 1 d .
H1A H 0.1985 0.3726 0.6011 0.079 Uiso 1 1 calc R
C2 C 0.2252(10) 0.5396(14) 0.4430(7) 0.086(3) Uani 1 1 d .
H2 H 0.1956 0.4380 0.3850 0.103 Uiso 1 1 calc R
C3 C 0.2678(11) 0.7183(15) 0.3943(6) 0.092(3) Uani 1 1 d .
H3 H 0.2729 0.7386 0.3057 0.110 Uiso 1 1 calc R
C4 C 0.3036(11) 0.8698(13) 0.4828(7) 0.085(3) Uani 1 1 d .
H4 H 0.3309 0.9959 0.4534 0.102 Uiso 1 1 calc R
C5 C 0.2991(9) 0.8358(10) 0.6122(6) 0.0614(19) Uani 1 1 d .
H5 H 0.3241 0.9392 0.6700 0.074 Uiso 1 1 calc R
C6 C 0.2583(7) 0.6510(8) 0.6597(5) 0.0390(13) Uani 1 1 d .
C7 C 0.2504(6) 0.6155(7) 0.8073(5) 0.0371(14) Uani 1 1 d .
C8 C 0.0741(8) 0.6666(11) 0.8467(7) 0.0594(18) Uani 1 1 d .
C9 C 0.2792(8) 0.4012(9) 0.8371(6) 0.0486(17) Uani 1 1 d .
C10 C 0.3719(7) 0.7443(8) 0.8913(6) 0.0420(14) Uani 1 1 d .
H10A H 0.3359 0.8822 0.8863 0.050 Uiso 1 1 calc R
H10B H 0.3695 0.7020 0.9809 0.050 Uiso 1 1 calc R

loop_
_atom_site_aniso_label
_atom_site_aniso_U_11
_atom_site_aniso_U_22
_atom_site_aniso_U_33
_atom_site_aniso_U_23
_atom_site_aniso_U_13
_atom_site_aniso_U_12
F1 0.067(3) 0.086(3) 0.105(3) 0.001(3) 0.013(2) 0.044(2)
F2 0.082(3) 0.128(4) 0.086(3) 0.005(3) 0.040(2) 0.008(3)
F3 0.046(2) 0.137(5) 0.150(5) -0.028(3) 0.013(3) -0.030(3)
O1 0.065(4) 0.117(4) 0.077(4) 0.017(3) -0.008(3) -0.035(3)
O2 0.052(3) 0.113(5) 0.139(5) -0.073(4) 0.002(3) 0.017(3)
N1 0.135(6) 0.040(3) 0.069(4) 0.004(3) -0.007(4) -0.010(3)
N2 0.041(4) 0.076(4) 0.036(3) -0.013(3) -0.009(2) -0.011(3)
C1 0.082(5) 0.060(4) 0.054(5) -0.008(4) 0.000(4) 0.005(4)
C2 0.111(7) 0.123(7) 0.021(4) 0.000(5) -0.016(4) 0.007(6)
C3 0.121(7) 0.141(8) 0.012(4) 0.038(5) 0.003(4) 0.031(6)
C4 0.122(7) 0.099(6) 0.034(5) 0.027(4) -0.006(5) -0.001(5)
C5 0.089(5) 0.057(4) 0.038(4) -0.008(3) 0.003(4) -0.005(4)
C6 0.044(3) 0.046(3) 0.027(3) -0.003(3) -0.001(2) 0.017(3)
C7 0.028(3) 0.033(3) 0.049(4) -0.005(3) 0.002(3) 0.002(2)
C8 0.050(5) 0.063(4) 0.066(5) 0.000(4) 0.008(4) -0.003(4)
C9 0.068(5) 0.023(3) 0.056(4) -0.012(3) 0.004(3) -0.007(3)
C10 0.039(4) 0.038(3) 0.049(3) -0.013(3) 0.001(3) 0.013(3)

loop_
_atom_type_symbol
_atom_type_description
_atom_type_scat_dispersion_real
_atom_type_scat_dispersion_imag
_atom_type_scat_source
C C 0.0033 0.0016 'International Tables Vol C Tables 4.2.6.8 and 6.1.1.4'
H H 0.0000 0.0000 'International Tables Vol C Tables 4.2.6.8 and 6.1.1.4'
N N 0.0061 0.0033 'International Tables Vol C Tables 4.2.6.8 and 6.1.1.4'
O O 0.0106 0.0060 'International Tables Vol C Tables 4.2.6.8 and 6.1.1.4'
F F 0.0171 0.0103 'International Tables Vol C Tables 4.2.6.8 and 6.1.1.4'

loop_
_geom_angle_atom_site_label_1
_geom_angle_atom_site_label_2
_geom_angle_atom_site_label_3
_geom_angle
O2 N2 O1 125.9(6)
O2 N2 C10 118.0(5)
O1 N2 C10 116.2(6)
C2 C1 C6 119.0(7)
C2 C1 H1A 120.5
C6 C1 H1A 120.5
C3 C2 C1 123.7(8)
C3 C2 H2 118.1
C1 C2 H2 118.1
C2 C3 C4 116.9(6)
C2 C3 H3 121.6
C4 C3 H3 121.6
C5 C4 C3 120.6(7)
C5 C4 H4 119.7
C3 C4 H4 119.7
C4 C5 C6 121.4(7)
C4 C5 H5 119.3
C6 C5 H5 119.3
C1 C6 C5 118.2(5)
C1 C6 C7 120.9(5)
C5 C6 C7 120.9(5)
C9 C7 C10 109.9(5)
C9 C7 C8 107.2(5)
C10 C7 C8 107.1(4)
C9 C7 C6 109.8(4)
C10 C7 C6 114.0(5)
C8 C7 C6 108.6(4)
F1 C8 F3 109.5(6)
F1 C8 F2 106.8(6)
F3 C8 F2 108.0(6)
F1 C8 C7 111.6(5)
F3 C8 C7 110.7(5)
F2 C8 C7 110.1(5)
N1 C9 C7 178.7(7)
N2 C10 C7 112.6(4)
N2 C10 H10A 109.1
C7 C10 H10A 109.1
N2 C10 H10B 109.1
C7 C10 H10B 109.1
H10A C10 H10B 107.8

loop_
_geom_bond_atom_site_label_1
_geom_bond_atom_site_label_2
_geom_bond_distance
F1 C8 1.293(8)
F2 C8 1.334(7)
F3 C8 1.306(7)
O1 N2 1.221(7)
O2 N2 1.186(6)
N1 C9 1.116(7)
N2 C10 1.482(7)
C1 C2 1.366(9)
C1 C6 1.376(8)
C1 H1A 0.9300
C2 C3 1.353(11)
C2 H2 0.9300
C3 C4 1.387(12)
C3 H3 0.9300
C4 C5 1.360(9)
C4 H4 0.9300
C5 C6 1.381(8)
C5 H5 0.9300
C6 C7 1.550(8)
C7 C9 1.486(8)
C7 C10 1.538(7)
C7 C8 1.544(8)
C10 H10A 0.9700
C10 H10B 0.9700
